data_4506941
loop_
_publ_author_name
'Tripuramallu, Bharat Kumar'
'Mukherjee, Sandip'
'Das, Samar K.'

_publ_section_title
;
 Mechanistic Aspects for the Formation of Copper Dimer Bridged by
 Phosphonic Acid and Extending Its Dimensionality by Organic and Inorganic
 Linkers: Synthesis, Structural Characterization, Magnetic Properties, and
 Theoretical Studies
;
_journal_issue 11
_journal_name_full 'Crystal Growth &amp; Design'
_journal_page_first 5579
_journal_paper_doi 10.1021/cg3011162
_journal_volume 12
_journal_year 2012
_chemical_formula_moiety 'C18 H20 Cu N2 O7 P2'
_chemical_formula_sum 'C18 H20 Cu N2 O7 P2'
_chemical_formula_weight 501.84
_chemical_name_systematic
;
 ?
;
_space_group_IT_number 2
_symmetry_cell_setting triclinic
_symmetry_space_group_name_Hall '-P 1'
_symmetry_space_group_name_H-M 'P -1'
_atom_sites_solution_hydrogens geom
_atom_sites_solution_primary direct
_atom_sites_solution_secondary difmap
_audit_creation_method SHELXL-97
_cell_angle_alpha 110.125(2)
_cell_angle_beta 108.317(2)
_cell_angle_gamma 92.168(2)
_cell_formula_units_Z 2
_cell_length_a 9.9763(11)
_cell_length_b 10.1710(11)
_cell_length_c 11.3001(13)
_cell_measurement_reflns_used 5888
_cell_measurement_temperature 298(2)
_cell_measurement_theta_max 25.91
_cell_measurement_theta_min 2.18
_cell_volume 1008.3(2)
_computing_cell_refinement 'Bruker SMART'
_computing_data_collection 'Bruker SMART'
_computing_data_reduction 'Bruker SAINT'
_computing_molecular_graphics 'Bruker SHELXTL'
_computing_publication_material 'Bruker SHELXTL'
_computing_structure_refinement 'SHELXL-97 (Sheldrick, 1997)'
_computing_structure_solution 'SHELXS-97 (Sheldrick, 1990)'
_diffrn_ambient_temperature 298(2)
_diffrn_measured_fraction_theta_full 0.993
_diffrn_measured_fraction_theta_max 0.993
_diffrn_measurement_device_type 'CCD area detector'
_diffrn_measurement_method 'phi and omega scans'
_diffrn_radiation_monochromator graphite
_diffrn_radiation_source 'fine-focus sealed tube'
_diffrn_radiation_type MoK\a
_diffrn_radiation_wavelength 0.71073
_diffrn_reflns_av_R_equivalents 0.0265
_diffrn_reflns_av_sigmaI/netI 0.0349
_diffrn_reflns_limit_h_max 12
_diffrn_reflns_limit_h_min -12
_diffrn_reflns_limit_k_max 12
_diffrn_reflns_limit_k_min -12
_diffrn_reflns_limit_l_max 13
_diffrn_reflns_limit_l_min -13
_diffrn_reflns_number 10437
_diffrn_reflns_theta_full 25.93
_diffrn_reflns_theta_max 25.93
_diffrn_reflns_theta_min 2.05
_exptl_absorpt_coefficient_mu 1.287
_exptl_absorpt_correction_T_max 0.8609
_exptl_absorpt_correction_T_min 0.7146
_exptl_absorpt_correction_type empirical
_exptl_absorpt_process_details 'Bruker SAINT'
_exptl_crystal_colour Blue
_exptl_crystal_density_diffrn 1.653
_exptl_crystal_density_method 'not measured'
_exptl_crystal_description Block
_exptl_crystal_F_000 514
_exptl_crystal_size_max 0.28
_exptl_crystal_size_mid 0.18
_exptl_crystal_size_min 0.12
_refine_diff_density_max 0.453
_refine_diff_density_min -0.374
_refine_diff_density_rms 0.070
_refine_ls_extinction_method none
_refine_ls_goodness_of_fit_ref 1.047
_refine_ls_hydrogen_treatment none
_refine_ls_matrix_type full
_refine_ls_number_parameters 275
_refine_ls_number_reflns 3908
_refine_ls_number_restraints 0
_refine_ls_restrained_S_all 1.047
_refine_ls_R_factor_all 0.0420
_refine_ls_R_factor_gt 0.0342
_refine_ls_shift/su_max 0.001
_refine_ls_shift/su_mean 0.000
_refine_ls_structure_factor_coef Fsqd
_refine_ls_weighting_details 'calc w=1/[\s^2^(Fo^2^)+(0.0563P)^2^+0.0000P] where P=(Fo^2^+2Fc^2^)/3'
_refine_ls_weighting_scheme calc
_refine_ls_wR_factor_gt 0.0894
_refine_ls_wR_factor_ref 0.0925
_reflns_number_gt 3276
_reflns_number_total 3908
_reflns_threshold_expression >2sigma(I)
_cod_data_source_file cg3011162_si_002.cif
_cod_data_source_block compound-4
_cod_original_cell_volume 1008.26(19)
_cod_original_sg_symbol_H-M P-1
_cod_database_code 4506941

loop_
_symmetry_equiv_pos_as_xyz
'x, y, z'
'-x, -y, -z'

loop_
_atom_site_label
_atom_site_type_symbol
_atom_site_fract_x
_atom_site_fract_y
_atom_site_fract_z
_atom_site_U_iso_or_equiv
_atom_site_adp_type
_atom_site_occupancy
_atom_site_symmetry_multiplicity
_atom_site_calc_flag
_atom_site_refinement_flags
Cu1 Cu 0.75362(3) 0.86709(3) 0.95458(3) 0.02629(11) Uani 1 1 d .
O4 O 0.83296(18) 1.01059(18) 0.90616(16) 0.0279(4) Uani 1 1 d .
N1 N 0.5538(2) 0.8795(2) 0.8515(2) 0.0284(5) Uani 1 1 d .
O1 O 0.78847(19) 0.68528(19) 0.78640(18) 0.0340(4) Uani 1 1 d .
N2 N 0.6438(2) 0.7649(2) 1.0272(2) 0.0319(5) Uani 1 1 d .
C6 C 0.5010(3) 0.7641(3) 0.9852(3) 0.0324(6) Uani 1 1 d .
C5 C 0.4496(3) 0.8285(3) 0.8848(2) 0.0290(6) Uani 1 1 d .
P2 P 0.93491(6) 1.00740(7) 0.83114(6) 0.02465(16) Uani 1 1 d .
P1 P 0.68310(7) 0.58030(7) 0.65525(7) 0.03011(17) Uani 1 1 d .
O3 O 0.98214(18) 0.85907(19) 0.78716(17) 0.0317(4) Uani 1 1 d .
H30 H 0.9115 0.7983 0.7376 0.048 Uiso 1 1 calc R
O2 O 0.93324(18) 0.87964(19) 1.09524(17) 0.0308(4) Uani 1 1 d .
O5 O 0.5528(2) 0.5163(2) 0.67281(19) 0.0395(5) Uani 1 1 d .
O6 O 0.6401(2) 0.6513(2) 0.55159(19) 0.0396(5) Uani 1 1 d .
H6 H 0.5830 0.5943 0.4805 0.059 Uiso 1 1 calc R
C18 C 1.0021(3) 0.8677(3) 0.4135(3) 0.0328(6) Uani 1 1 d .
H18 H 1.0036 0.7775 0.3554 0.039 Uiso 1 1 calc R
C16 C 0.9196(3) 1.0150(3) 0.5838(2) 0.0301(6) Uani 1 1 d .
C10 C 0.7005(3) 0.7089(3) 1.1189(3) 0.0437(7) Uani 1 1 d .
H10 H 0.7986 0.7084 1.1473 0.052 Uiso 1 1 calc R
C1 C 0.5169(3) 0.9378(3) 0.7593(3) 0.0376(7) Uani 1 1 d .
H1 H 0.5886 0.9739 0.7371 0.045 Uiso 1 1 calc R
C15 C 0.8367(3) 1.0308(3) 0.6782(2) 0.0340(6) Uani 1 1 d .
H15A H 0.7494 0.9616 0.6318 0.041 Uiso 1 1 calc R
H15B H 0.8096 1.1244 0.7008 0.041 Uiso 1 1 calc R
C4 C 0.3084(3) 0.8393(3) 0.8273(3) 0.0383(7) Uani 1 1 d .
H4 H 0.2383 0.8068 0.8534 0.046 Uiso 1 1 calc R
C3 C 0.2722(3) 0.8983(3) 0.7313(3) 0.0425(7) Uani 1 1 d .
H3 H 0.1774 0.9053 0.6910 0.051 Uiso 1 1 calc R
C2 C 0.3780(3) 0.9468(3) 0.6956(3) 0.0435(7) Uani 1 1 d .
H2 H 0.3556 0.9851 0.6294 0.052 Uiso 1 1 calc R
C11 C 0.7717(3) 0.4353(3) 0.5909(3) 0.0451(8) Uani 1 1 d .
H11A H 0.8106 0.3975 0.6603 0.054 Uiso 1 1 calc R
H11B H 0.7004 0.3607 0.5154 0.054 Uiso 1 1 calc R
C17 C 0.9219(3) 0.8830(3) 0.4962(3) 0.0336(6) Uani 1 1 d .
H17 H 0.8692 0.8033 0.4923 0.040 Uiso 1 1 calc R
C12 C 0.8907(3) 0.4700(3) 0.5454(3) 0.0396(7) Uani 1 1 d .
C14 C 0.8597(3) 0.4688(3) 0.4163(3) 0.0428(7) Uani 1 1 d .
H14 H 0.7651 0.4480 0.3586 0.051 Uiso 1 1 calc R
C13 C 1.0318(3) 0.5018(3) 0.6277(3) 0.0423(7) Uani 1 1 d .
H13 H 1.0551 0.5037 0.7147 0.051 Uiso 1 1 calc R
C7 C 0.4139(3) 0.7066(3) 1.0356(3) 0.0492(8) Uani 1 1 d .
H7 H 0.3157 0.7058 1.0052 0.059 Uiso 1 1 calc R
C8 C 0.4745(4) 0.6508(4) 1.1310(4) 0.0560(9) Uani 1 1 d .
H8 H 0.4178 0.6128 1.1667 0.067 Uiso 1 1 calc R
C9 C 0.6187(4) 0.6517(4) 1.1729(3) 0.0552(9) Uani 1 1 d .
H9 H 0.6613 0.6140 1.2372 0.066 Uiso 1 1 calc R
O7 O 0.0480(5) 0.6158(5) -0.0341(5) 0.1233(13) Uani 1 1 d .
H7A H 0.094(3) 0.636(3) 0.059(3) 0.028(8) Uiso 1 1 d .

loop_
_atom_site_aniso_label
_atom_site_aniso_U_11
_atom_site_aniso_U_22
_atom_site_aniso_U_33
_atom_site_aniso_U_23
_atom_site_aniso_U_13
_atom_site_aniso_U_12
Cu1 0.01785(17) 0.0384(2) 0.02498(18) 0.01479(14) 0.00768(13) 0.00195(13)
O4 0.0232(9) 0.0391(10) 0.0259(9) 0.0148(8) 0.0116(7) 0.0040(7)
N1 0.0203(11) 0.0400(12) 0.0261(11) 0.0132(10) 0.0088(9) 0.0040(9)
O1 0.0288(10) 0.0367(10) 0.0318(10) 0.0067(8) 0.0118(8) -0.0004(8)
N2 0.0246(11) 0.0398(13) 0.0301(12) 0.0145(10) 0.0070(9) -0.0024(9)
C6 0.0281(14) 0.0346(14) 0.0326(14) 0.0077(12) 0.0143(12) -0.0030(11)
C5 0.0206(12) 0.0341(14) 0.0272(13) 0.0043(11) 0.0102(10) -0.0002(10)
P2 0.0174(3) 0.0378(4) 0.0208(3) 0.0139(3) 0.0065(3) 0.0019(3)
P1 0.0262(4) 0.0306(4) 0.0319(4) 0.0080(3) 0.0125(3) 0.0012(3)
O3 0.0226(9) 0.0393(10) 0.0319(10) 0.0104(8) 0.0113(8) 0.0025(8)
O2 0.0231(9) 0.0411(10) 0.0284(9) 0.0177(8) 0.0046(7) -0.0012(8)
O5 0.0326(11) 0.0479(12) 0.0412(11) 0.0168(9) 0.0177(9) -0.0018(9)
O6 0.0380(11) 0.0415(11) 0.0393(11) 0.0156(9) 0.0136(9) 0.0004(9)
C18 0.0354(15) 0.0402(15) 0.0238(13) 0.0139(12) 0.0094(11) 0.0082(12)
C16 0.0207(12) 0.0531(17) 0.0207(12) 0.0202(12) 0.0057(10) 0.0070(11)
C10 0.0346(16) 0.0556(19) 0.0433(17) 0.0280(15) 0.0071(13) -0.0005(14)
C1 0.0271(14) 0.0573(18) 0.0342(15) 0.0210(14) 0.0136(12) 0.0096(13)
C15 0.0219(13) 0.0604(18) 0.0257(13) 0.0225(13) 0.0089(11) 0.0091(12)
C4 0.0223(14) 0.0470(17) 0.0394(16) 0.0087(13) 0.0117(12) 0.0003(12)
C3 0.0206(14) 0.0600(19) 0.0364(16) 0.0089(14) 0.0060(12) 0.0106(13)
C2 0.0342(16) 0.063(2) 0.0353(16) 0.0234(15) 0.0085(13) 0.0147(14)
C11 0.0511(19) 0.0304(15) 0.062(2) 0.0132(14) 0.0351(16) 0.0075(13)
C17 0.0301(14) 0.0454(16) 0.0251(13) 0.0175(12) 0.0055(11) -0.0012(12)
C12 0.0442(17) 0.0236(13) 0.0532(18) 0.0067(13) 0.0282(15) 0.0081(12)
C14 0.0371(16) 0.0386(16) 0.0483(18) 0.0077(14) 0.0187(14) 0.0064(13)
C13 0.0489(18) 0.0393(16) 0.0440(17) 0.0140(14) 0.0245(15) 0.0112(14)
C7 0.0371(17) 0.060(2) 0.0528(19) 0.0221(17) 0.0190(15) -0.0063(15)
C8 0.057(2) 0.062(2) 0.061(2) 0.0309(19) 0.0293(18) -0.0054(17)
C9 0.062(2) 0.061(2) 0.053(2) 0.0378(18) 0.0177(18) -0.0009(17)
O7 0.143(4) 0.118(3) 0.120(3) 0.047(3) 0.056(3) 0.029(3)

loop_
_atom_type_symbol
_atom_type_description
_atom_type_scat_dispersion_real
_atom_type_scat_dispersion_imag
_atom_type_scat_source
C C 0.0033 0.0016 'International Tables Vol C Tables 4.2.6.8 and 6.1.1.4'
H H 0.0000 0.0000 'International Tables Vol C Tables 4.2.6.8 and 6.1.1.4'
N N 0.0061 0.0033 'International Tables Vol C Tables 4.2.6.8 and 6.1.1.4'
O O 0.0106 0.0060 'International Tables Vol C Tables 4.2.6.8 and 6.1.1.4'
P P 0.1023 0.0942 'International Tables Vol C Tables 4.2.6.8 and 6.1.1.4'
Cu Cu 0.3201 1.2651 'International Tables Vol C Tables 4.2.6.8 and 6.1.1.4'

loop_
_geom_angle_atom_site_label_1
_geom_angle_atom_site_label_2
_geom_angle_atom_site_label_3
_geom_angle
_geom_angle_site_symmetry_1
_geom_angle_site_symmetry_3
O4 Cu1 O2 93.46(7) . .
O4 Cu1 N1 91.38(8) . .
O2 Cu1 N1 164.99(8) . .
O4 Cu1 N2 163.45(8) . .
O2 Cu1 N2 91.43(8) . .
N1 Cu1 N2 80.19(9) . .
O4 Cu1 O1 92.70(7) . .
O2 Cu1 O1 96.69(7) . .
N1 Cu1 O1 97.26(8) . .
N2 Cu1 O1 102.42(8) . .
P2 O4 Cu1 132.12(11) . .
C1 N1 C5 118.5(2) . .
C1 N1 Cu1 125.95(18) . .
C5 N1 Cu1 115.49(17) . .
P1 O1 Cu1 130.92(10) . .
C10 N2 C6 118.7(2) . .
C10 N2 Cu1 125.75(19) . .
C6 N2 Cu1 115.35(18) . .
N2 C6 C7 121.2(3) . .
N2 C6 C5 114.4(2) . .
C7 C6 C5 124.4(3) . .
N1 C5 C4 121.1(3) . .
N1 C5 C6 114.3(2) . .
C4 C5 C6 124.6(2) . .
O4 P2 O2 115.49(10) . 2_777
O4 P2 O3 111.09(10) . .
O2 P2 O3 108.88(10) 2_777 .
O4 P2 C15 106.94(11) . .
O2 P2 C15 107.93(12) 2_777 .
O3 P2 C15 106.03(12) . .
O1 P1 O5 112.63(11) . .
O1 P1 O6 109.55(11) . .
O5 P1 O6 112.03(12) . .
O1 P1 C11 108.23(14) . .
O5 P1 C11 106.84(13) . .
O6 P1 C11 107.33(13) . .
P2 O2 Cu1 131.46(11) 2_777 .
C17 C18 C16 120.9(3) . 2_776
C17 C16 C18 118.6(2) . 2_776
C17 C16 C15 120.4(2) . .
C18 C16 C15 121.0(3) 2_776 .
N2 C10 C9 122.2(3) . .
N1 C1 C2 122.9(3) . .
C16 C15 P2 113.66(17) . .
C3 C4 C5 119.5(3) . .
C2 C3 C4 119.1(3) . .
C1 C2 C3 118.8(3) . .
C12 C11 P1 116.2(2) . .
C16 C17 C18 120.5(3) . .
C13 C12 C14 117.8(3) . .
C13 C12 C11 122.0(3) . .
C14 C12 C11 120.2(3) . .
C13 C14 C12 120.8(3) 2_766 .
C12 C13 C14 121.4(3) . 2_766
C8 C7 C6 119.2(3) . .
C9 C8 C7 119.3(3) . .
C8 C9 C10 119.3(3) . .

loop_
_geom_bond_atom_site_label_1
_geom_bond_atom_site_label_2
_geom_bond_distance
_geom_bond_site_symmetry_2
Cu1 O4 1.9470(17) .
Cu1 O2 1.9511(17) .
Cu1 N1 2.001(2) .
Cu1 N2 2.005(2) .
Cu1 O1 2.2799(18) .
O4 P2 1.5099(17) .
N1 C1 1.332(3) .
N1 C5 1.353(3) .
O1 P1 1.5127(18) .
N2 C10 1.334(4) .
N2 C6 1.352(3) .
C6 C7 1.386(4) .
C6 C5 1.467(4) .
C5 C4 1.379(4) .
P2 O2 1.5108(18) 2_777
P2 O3 1.5588(19) .
P2 C15 1.800(3) .
P1 O5 1.5299(18) .
P1 O6 1.538(2) .
P1 C11 1.802(3) .
O2 P2 1.5107(17) 2_777
C18 C17 1.384(4) .
C18 C16 1.388(4) 2_776
C16 C17 1.373(4) .
C16 C18 1.388(4) 2_776
C16 C15 1.514(3) .
C10 C9 1.379(4) .
C1 C2 1.369(4) .
C4 C3 1.374(4) .
C3 C2 1.372(4) .
C11 C12 1.508(4) .
C12 C13 1.374(4) .
C12 C14 1.389(4) .
C14 C13 1.387(4) 2_766
C13 C14 1.387(4) 2_766
C7 C8 1.373(5) .
C8 C9 1.364(5) .

loop_
_geom_hbond_atom_site_label_D
_geom_hbond_atom_site_label_H
_geom_hbond_atom_site_label_A
_geom_hbond_distance_DH
_geom_hbond_distance_HA
_geom_hbond_distance_DA
_geom_hbond_angle_DHA
_geom_hbond_site_symmetry_A
O6 H6 O5 0.82 1.78 2.598(3) 174.2 2_666
